data_7021658
loop_
_publ_author_name
'Ji, Wenbin'
'Hu, Hailiang'
'Zhang, Weisong'
'Huang, Hui'
'He, Xiaodie'
'Han, Xiao'
'Zhao, Fangfang'
'Liu, Yang'
'Kang, Zhenhui'

_publ_section_title
;
 Indium(iii)-dicarboxylic microporous frameworks with high adsorption
 selectivity for CO2 over N2.
;
_journal_issue 30
_journal_name_full 'Dalton transactions (Cambridge, England : 2003)'
_journal_page_first 10690
_journal_page_last 10693
_journal_paper_doi 10.1039/c3dt50822f
_journal_volume 42
_journal_year 2013
_chemical_formula_moiety In3O4(C8O4H4)3
_chemical_formula_sum 'C24 H12 In3 O16'
_chemical_formula_weight 900.80
_chemical_name_systematic
;
?
;
_space_group_IT_number 205
_symmetry_cell_setting cubic
_symmetry_space_group_name_Hall '-P 2ac 2ab 3'
_symmetry_space_group_name_H-M 'P a -3'
_atom_sites_solution_hydrogens geom
_atom_sites_solution_primary direct
_atom_sites_solution_secondary difmap
_audit_creation_method SHELXL-97
_cell_angle_alpha 90.00
_cell_angle_beta 90.000(6)
_cell_angle_gamma 90.00
_cell_formula_units_Z 8
_cell_length_a 19.722(5)
_cell_length_b 19.722(5)
_cell_length_c 19.722(5)
_cell_measurement_reflns_used 2217
_cell_measurement_temperature 296(2)
_cell_measurement_theta_max 19.059
_cell_measurement_theta_min 2.306
_cell_volume 7671(3)
_computing_cell_refinement 'Bruker SAINT'
_computing_data_collection 'Bruker APEX2'
_computing_data_reduction 'Bruker SAINT'
_computing_molecular_graphics 'Bruker SHELXTL'
_computing_publication_material 'Bruker SHELXTL'
_computing_structure_refinement 'SHELXL-97 (Sheldrick, 1997)'
_computing_structure_solution 'SHELXS-97 (Sheldrick, 1990)'
_diffrn_ambient_temperature 296(2)
_diffrn_measured_fraction_theta_full 0.977
_diffrn_measured_fraction_theta_max 0.977
_diffrn_measurement_device_type 'Bruker APEX-II CCD'
_diffrn_measurement_method '\f and \w scans'
_diffrn_radiation_monochromator graphite
_diffrn_radiation_source 'fine-focus sealed tube'
_diffrn_radiation_type MoK\a
_diffrn_radiation_wavelength 0.71073
_diffrn_reflns_av_R_equivalents 0.2101
_diffrn_reflns_av_sigmaI/netI 0.0922
_diffrn_reflns_limit_h_max 20
_diffrn_reflns_limit_h_min -26
_diffrn_reflns_limit_k_max 24
_diffrn_reflns_limit_k_min -26
_diffrn_reflns_limit_l_max 25
_diffrn_reflns_limit_l_min -26
_diffrn_reflns_number 49009
_diffrn_reflns_theta_full 28.27
_diffrn_reflns_theta_max 28.27
_diffrn_reflns_theta_min 2.07
_exptl_absorpt_coefficient_mu 1.845
_exptl_absorpt_correction_T_max 0.7324
_exptl_absorpt_correction_T_min 0.7324
_exptl_absorpt_correction_type multi-scan
_exptl_absorpt_process_details '(SADABS; Sheldrick, 2003)'
_exptl_crystal_colour colorless
_exptl_crystal_density_diffrn 1.560
_exptl_crystal_density_method 'not measured'
_exptl_crystal_description block
_exptl_crystal_F_000 3448
_exptl_crystal_size_max 0.18
_exptl_crystal_size_mid 0.18
_exptl_crystal_size_min 0.18
_platon_squeeze_details
;
;
_refine_diff_density_max 1.012
_refine_diff_density_min -0.495
_refine_diff_density_rms 0.132
_refine_ls_extinction_method none
_refine_ls_goodness_of_fit_ref 0.943
_refine_ls_hydrogen_treatment mixed
_refine_ls_matrix_type full
_refine_ls_number_parameters 139
_refine_ls_number_reflns 3115
_refine_ls_number_restraints 1
_refine_ls_restrained_S_all 0.943
_refine_ls_R_factor_all 0.1341
_refine_ls_R_factor_gt 0.0666
_refine_ls_shift/su_max 0.001
_refine_ls_shift/su_mean 0.000
_refine_ls_structure_factor_coef Fsqd
_refine_ls_weighting_details 'calc w=1/[\s^2^(Fo^2^)+(0.0955P)^2^+0.0000P] where P=(Fo^2^+2Fc^2^)/3'
_refine_ls_weighting_scheme calc
_refine_ls_wR_factor_gt 0.1430
_refine_ls_wR_factor_ref 0.1744
_reflns_number_gt 1892
_reflns_number_total 3115
_reflns_threshold_expression >2sigma(I)
_cod_data_source_file c3dt50822f.txt
_cod_data_source_block 1
_cod_database_code 7021658

loop_
_symmetry_equiv_pos_as_xyz
'x, y, z'
'-x+1/2, -y, z+1/2'
'x+1/2, -y+1/2, -z'
'-x, y+1/2, -z+1/2'
'z, x, y'
'-z+1/2, -x, y+1/2'
'z+1/2, -x+1/2, -y'
'-z, x+1/2, -y+1/2'
'y, z, x'
'y+1/2, -z+1/2, -x'
'-y, z+1/2, -x+1/2'
'-y+1/2, -z, x+1/2'
'-x, -y, -z'
'x-1/2, y, -z-1/2'
'-x-1/2, y-1/2, z'
'x, -y-1/2, z-1/2'
'-z, -x, -y'
'z-1/2, x, -y-1/2'
'-z-1/2, x-1/2, y'
'z, -x-1/2, y-1/2'
'-y, -z, -x'
'-y-1/2, z-1/2, x'
'y, -z-1/2, x-1/2'
'y-1/2, z, -x-1/2'

loop_
_atom_site_label
_atom_site_type_symbol
_atom_site_fract_x
_atom_site_fract_y
_atom_site_fract_z
_atom_site_U_iso_or_equiv
_atom_site_adp_type
_atom_site_occupancy
_atom_site_symmetry_multiplicity
_atom_site_calc_flag
_atom_site_refinement_flags
_atom_site_disorder_assembly
_atom_site_disorder_group
In1 In 0.90332(3) 0.38044(3) 0.23328(3) 0.0403(2) Uani 1 1 d D . .
O1 O 0.8521(3) 0.3521(3) 0.1479(3) 0.039(2) Uani 1 3 d SD . .
O2 O 0.8938(3) 0.2788(3) 0.2768(3) 0.0473(14) Uani 1 1 d . . .
O3 O 0.8122(3) 0.4012(3) 0.2924(3) 0.0508(15) Uani 1 1 d . . .
O4 O 0.9994(3) 0.3546(3) 0.1890(3) 0.0489(14) Uani 1 1 d . . .
O5 O 0.9102(3) 0.4865(3) 0.2005(4) 0.0613(17) Uani 1 1 d . . .
O6 O 0.9583(3) 0.4081(4) 0.3209(4) 0.070(2) Uani 1 1 d . . .
C2 C 0.9449(7) 0.6219(7) 0.1640(9) 0.103(5) Uani 1 1 d . . .
H2 H 0.9810 0.5935 0.1746 0.123 Uiso 1 1 calc R . .
C3 C 0.8794(5) 0.5963(5) 0.1599(7) 0.069(3) Uani 1 1 d . . .
C4 C 0.6377(5) 0.3597(5) 0.3266(4) 0.052(2) Uani 1 1 d . A .
H4 H 0.6190 0.3677 0.2841 0.063 Uiso 1 1 calc R . .
C5 C 0.7075(5) 0.3679(6) 0.3363(5) 0.064(3) Uani 1 1 d . . .
C7 C 0.7518(4) 0.3887(4) 0.2790(5) 0.045(2) Uani 1 1 d . A .
C8 C 0.8660(5) 0.5207(5) 0.1699(5) 0.055(2) Uani 1 1 d . . .
C1 C 0.6928(7) 0.3485(10) 0.4560(7) 0.088(7) Uani 0.79(2) 1 d P A 1
H1 H 0.7110 0.3446 0.4993 0.106 Uiso 0.79(2) 1 calc PR A 1
C6 C 0.7337(6) 0.3662(8) 0.4021(6) 0.057(4) Uani 0.79(2) 1 d P A 1
H6 H 0.7790 0.3772 0.4097 0.069 Uiso 0.79(2) 1 calc PR A 1
C1' C 0.696(2) 0.285(3) 0.435(3) 0.062(15) Uiso 0.21(2) 1 d P A 2
H1' H 0.7050 0.2449 0.4577 0.074 Uiso 0.21(2) 1 calc PR A 2
C6' C 0.738(2) 0.316(2) 0.3860(19) 0.037(10) Uiso 0.21(2) 1 d P A 2
H6' H 0.7839 0.3050 0.3839 0.044 Uiso 0.21(2) 1 calc PR A 2

loop_
_atom_site_aniso_label
_atom_site_aniso_U_11
_atom_site_aniso_U_22
_atom_site_aniso_U_33
_atom_site_aniso_U_23
_atom_site_aniso_U_13
_atom_site_aniso_U_12
In1 0.0345(3) 0.0435(4) 0.0428(4) -0.0059(3) -0.0027(2) 0.0029(2)
O1 0.039(2) 0.039(2) 0.039(2) -0.004(2) -0.004(2) 0.004(2)
O2 0.059(4) 0.043(3) 0.040(3) 0.001(3) 0.002(3) 0.007(3)
O3 0.039(3) 0.065(4) 0.049(3) -0.013(3) 0.005(3) -0.004(3)
O4 0.038(3) 0.063(4) 0.046(3) -0.007(3) 0.001(3) 0.001(3)
O5 0.050(4) 0.048(4) 0.086(5) -0.001(3) -0.018(3) 0.001(3)
O6 0.052(4) 0.091(5) 0.067(4) -0.016(4) -0.005(3) -0.010(4)
C2 0.060(7) 0.096(10) 0.152(14) -0.003(9) 0.003(8) -0.015(7)
C3 0.058(6) 0.035(5) 0.116(9) 0.001(5) -0.020(6) -0.002(4)
C4 0.047(5) 0.071(6) 0.038(4) 0.006(4) -0.007(4) 0.002(4)
C5 0.043(5) 0.102(8) 0.046(5) 0.003(5) -0.014(4) -0.004(5)
C7 0.032(4) 0.047(5) 0.055(5) -0.007(4) 0.010(4) -0.009(3)
C8 0.050(5) 0.041(5) 0.074(6) -0.013(5) -0.006(5) 0.007(4)
C1 0.052(8) 0.17(2) 0.045(7) 0.006(9) -0.022(6) -0.015(9)
C6 0.036(6) 0.089(11) 0.048(7) 0.011(7) 0.000(5) -0.002(6)

loop_
_atom_type_symbol
_atom_type_description
_atom_type_scat_dispersion_real
_atom_type_scat_dispersion_imag
_atom_type_scat_source
C C 0.0033 0.0016 'International Tables Vol C Tables 4.2.6.8 and 6.1.1.4'
H H 0.0000 0.0000 'International Tables Vol C Tables 4.2.6.8 and 6.1.1.4'
In In -0.7276 1.3100 'International Tables Vol C Tables 4.2.6.8 and 6.1.1.4'
O O 0.0106 0.0060 'International Tables Vol C Tables 4.2.6.8 and 6.1.1.4'

loop_
_geom_angle_atom_site_label_1
_geom_angle_atom_site_label_2
_geom_angle_atom_site_label_3
_geom_angle
_geom_angle_site_symmetry_1
_geom_angle_site_symmetry_3
O1 In1 O6 178.6(2) . .
O1 In1 O4 92.1(2) . .
O6 In1 O4 86.6(2) . .
O1 In1 O3 94.8(2) . .
O6 In1 O3 86.4(2) . .
O4 In1 O3 171.4(2) . .
O1 In1 O2 91.7(3) . .
O6 In1 O2 87.7(3) . .
O4 In1 O2 91.0(2) . .
O3 In1 O2 83.8(2) . .
O1 In1 O5 92.8(3) . .
O6 In1 O5 87.9(3) . .
O4 In1 O5 93.0(2) . .
O3 In1 O5 91.7(3) . .
O2 In1 O5 173.8(2) . .
In1 O1 In1 119.90(3) . 8_645
In1 O1 In1 119.90(3) . 10_556
In1 O1 In1 119.90(3) 8_645 10_556
C7 O2 In1 130.7(5) 10_556 .
C7 O3 In1 129.7(5) . .
C8 O4 In1 137.3(6) 10_556 .
C8 O5 In1 127.6(6) . .
C3 C2 C1 119.0(13) . 18_656
C3 C2 C1' 103(2) . 18_656
C1 C2 C1' 46.9(18) 18_656 18_656
C3 C2 H2 120.5 . .
C1 C2 H2 120.5 18_656 .
C1' C2 H2 116.8 18_656 .
C4 C3 C2 120.3(10) 18_656 .
C4 C3 C8 118.9(8) 18_656 .
C2 C3 C8 120.5(10) . .
C3 C4 C5 120.8(8) 23_565 .
C3 C4 H4 119.6 23_565 .
C5 C4 H4 119.6 . .
C6 C5 C4 119.1(9) . .
C6 C5 C7 119.7(9) . .
C4 C5 C7 120.5(8) . .
C6 C5 C6' 41.3(14) . .
C4 C5 C6' 113.2(17) . .
C7 C5 C6' 116.0(16) . .
O3 C7 O2 126.6(8) . 8_645
O3 C7 C5 117.1(8) . .
O2 C7 C5 116.2(7) 8_645 .
O5 C8 O4 127.1(8) . 8_645
O5 C8 C3 117.8(8) . .
O4 C8 C3 115.1(8) 8_645 .
C6 C1 C2 119.7(12) . 23_565
C6 C1 H1 120.1 . .
C2 C1 H1 120.1 23_565 .
C1 C6 C5 120.3(11) . .
C1 C6 H6 119.8 . .
C5 C6 H6 119.8 . .
C6' C1' C2 108(4) . 23_565
C6' C1' H1' 125.8 . .
C2 C1' H1' 125.8 23_565 .
C1' C6' C5 119(3) . .
C1' C6' H6' 120.3 . .
C5 C6' H6' 120.3 . .

loop_
_geom_bond_atom_site_label_1
_geom_bond_atom_site_label_2
_geom_bond_distance
_geom_bond_site_symmetry_2
In1 O1 2.0415(8) .
In1 O6 2.112(7) .
In1 O4 2.148(5) .
In1 O3 2.182(6) .
In1 O2 2.189(6) .
In1 O5 2.193(6) .
O1 In1 2.0415(8) 8_645
O1 In1 2.0415(8) 10_556
O2 C7 1.276(10) 10_556
O3 C7 1.244(9) .
O4 C8 1.259(10) 10_556
O5 C8 1.256(11) .
C2 C3 1.388(16) .
C2 C1 1.437(18) 18_656
C2 C1' 1.78(5) 18_656
C2 H2 0.9300 .
C3 C4 1.378(13) 18_656
C3 C8 1.528(13) .
C4 C3 1.378(13) 23_565
C4 C5 1.399(13) .
C4 H4 0.9300 .
C5 C6 1.399(15) .
C5 C7 1.485(13) .
C5 C6' 1.54(4) .
C7 O2 1.276(10) 8_645
C8 O4 1.259(10) 8_645
C1 C6 1.380(18) .
C1 C2 1.437(18) 23_565
C1 H1 0.9300 .
C6 H6 0.9300 .
C1' C6' 1.41(6) .
C1' C2 1.78(5) 23_565
C1' H1' 0.9300 .
C6' H6' 0.9300 .

loop_
_platon_squeeze_void_nr
_platon_squeeze_void_average_x
_platon_squeeze_void_average_y
_platon_squeeze_void_average_z
_platon_squeeze_void_volume
_platon_squeeze_void_count_electrons
1 0.000 0.000 0.000 488.5 105.4
2 0.000 0.000 0.500 116.5 25.4
3 0.000 0.500 0.500 488.1 105.8
4 0.000 0.500 1.000 116.4 25.4
5 0.500 0.500 0.000 488.0 105.9
6 0.500 1.000 0.500 488.5 105.9
7 0.500 0.500 0.500 116.4 22.4
8 0.500 1.000 1.000 116.5 25.4
